data_7023548
loop_
_publ_author_name
'Gracia, Raquel'
'Patmore, Nathan J.'

_publ_section_title
;
 Structural, spectroscopic and theoretical studies of diosmium(III,III)
 tetracarboxylates.
;
_journal_issue 36
_journal_name_full 'Dalton transactions (Cambridge, England : 2003)'
_journal_page_first 13118
_journal_page_last 13125
_journal_paper_doi 10.1039/c3dt51449h
_journal_volume 42
_journal_year 2013
_chemical_formula_moiety 'C64 H92 Cl2 O8 Os2'
_chemical_formula_sum 'C64 H92 Cl2 O8 Os2'
_chemical_formula_weight 1440.68
_chemical_name_systematic
;
 ?
;
_space_group_IT_number 14
_symmetry_cell_setting monoclinic
_symmetry_space_group_name_Hall '-P 2ybc'
_symmetry_space_group_name_H-M 'P 1 21/c 1'
_atom_sites_solution_hydrogens geom
_atom_sites_solution_primary direct
_atom_sites_solution_secondary difmap
_audit_creation_method SHELXL-97
_cell_angle_alpha 90.00
_cell_angle_beta 96.865(2)
_cell_angle_gamma 90.00
_cell_formula_units_Z 4
_cell_length_a 21.6846(7)
_cell_length_b 15.5809(5)
_cell_length_c 19.2799(7)
_cell_measurement_reflns_used 8375
_cell_measurement_temperature 150(2)
_cell_measurement_theta_max 26.4755
_cell_measurement_theta_min 2.4425
_cell_volume 6467.3(4)
_computing_structure_refinement 'SHELXL-97 (Sheldrick, 1997)'
_diffrn_ambient_temperature 150(2)
_diffrn_measured_fraction_theta_full 0.990
_diffrn_measured_fraction_theta_max 0.990
_diffrn_radiation_monochromator graphite
_diffrn_radiation_source 'fine-focus sealed tube'
_diffrn_radiation_type MoK\a
_diffrn_radiation_wavelength 0.71073
_diffrn_reflns_av_R_equivalents 0.0752
_diffrn_reflns_av_sigmaI/netI 0.0846
_diffrn_reflns_limit_h_max 28
_diffrn_reflns_limit_h_min -27
_diffrn_reflns_limit_k_max 20
_diffrn_reflns_limit_k_min -20
_diffrn_reflns_limit_l_max 24
_diffrn_reflns_limit_l_min -21
_diffrn_reflns_number 59767
_diffrn_reflns_theta_full 27.46
_diffrn_reflns_theta_max 27.46
_diffrn_reflns_theta_min 1.61
_exptl_absorpt_coefficient_mu 4.058
_exptl_absorpt_correction_T_max 0.8879
_exptl_absorpt_correction_T_min 0.4554
_exptl_absorpt_correction_type multi-scan
_exptl_absorpt_process_details sadabs
_exptl_crystal_colour orange
_exptl_crystal_density_diffrn 1.480
_exptl_crystal_density_method 'not measured'
_exptl_crystal_description plate
_exptl_crystal_F_000 2904
_exptl_crystal_size_max 0.23
_exptl_crystal_size_mid 0.12
_exptl_crystal_size_min 0.03
_refine_diff_density_max 2.144
_refine_diff_density_min -2.191
_refine_diff_density_rms 0.186
_refine_ls_extinction_method none
_refine_ls_goodness_of_fit_ref 1.018
_refine_ls_hydrogen_treatment constr
_refine_ls_matrix_type full
_refine_ls_number_parameters 683
_refine_ls_number_reflns 14650
_refine_ls_number_restraints 0
_refine_ls_restrained_S_all 1.018
_refine_ls_R_factor_all 0.0847
_refine_ls_R_factor_gt 0.0451
_refine_ls_shift/su_max 0.002
_refine_ls_shift/su_mean 0.000
_refine_ls_structure_factor_coef Fsqd
_refine_ls_weighting_details 'calc w=1/[\s^2^(Fo^2^)+(0.0452P)^2^+0.3908P] where P=(Fo^2^+2Fc^2^)/3'
_refine_ls_weighting_scheme calc
_refine_ls_wR_factor_gt 0.0881
_refine_ls_wR_factor_ref 0.1021
_reflns_number_gt 10091
_reflns_number_total 14650
_reflns_threshold_expression >2sigma(I)
_cod_data_source_file c3dt51449h.txt
_cod_data_source_block Os2TiPB4Cl2
_cod_depositor_comments
;
The following automatic conversions were performed:

'_symmetry_cell_setting' value 'Monoclinic' changed to 'monoclinic'
according to /home/saulius/struct/CIF-dictionaries/cif_core.dic
dictionary named 'cif_core.dic' version 2.4.2 from 2011-04-26.

Automatic conversion script
Id: cif_fix_values 1891 2012-01-12 08:04:46Z andrius 
;
_cod_original_sg_symbol_Hall -P2ybc
_cod_original_sg_symbol_H-M P21/c
_cod_database_code 7023548

loop_
_symmetry_equiv_pos_as_xyz
'x, y, z'
'-x, y+1/2, -z+1/2'
'-x, -y, -z'
'x, -y-1/2, z-1/2'

loop_
_atom_site_label
_atom_site_type_symbol
_atom_site_fract_x
_atom_site_fract_y
_atom_site_fract_z
_atom_site_U_iso_or_equiv
_atom_site_adp_type
_atom_site_occupancy
_atom_site_symmetry_multiplicity
_atom_site_calc_flag
_atom_site_refinement_flags
_atom_site_disorder_assembly
_atom_site_disorder_group
C1 C 0.3074(3) 0.5458(3) -0.0656(3) 0.0211(14) Uani 1 1 d . . .
C2 C 0.3501(3) 0.5081(3) -0.1133(3) 0.0183(13) Uani 1 1 d . A .
C3 C 0.3309(3) 0.4346(4) -0.1526(3) 0.0226(14) Uani 1 1 d . . .
C4 C 0.3740(3) 0.3971(4) -0.1908(4) 0.0328(17) Uani 1 1 d . A .
H4 H 0.3622 0.3480 -0.2185 0.039 Uiso 1 1 calc R . .
C5 C 0.4337(3) 0.4292(5) -0.1899(4) 0.0399(18) Uani 1 1 d . . .
C6 C 0.4502(3) 0.5026(4) -0.1524(4) 0.0354(17) Uani 1 1 d . A .
H6 H 0.4907 0.5255 -0.1530 0.042 Uiso 1 1 calc R . .
C7 C 0.4089(3) 0.5439(4) -0.1135(3) 0.0237(14) Uani 1 1 d . . .
C8 C 0.2657(3) 0.3972(3) -0.1539(4) 0.0270(15) Uani 1 1 d . . .
H8 H 0.2493 0.4157 -0.1100 0.032 Uiso 1 1 calc R . .
C9 C 0.2634(4) 0.2989(4) -0.1560(4) 0.047(2) Uani 1 1 d . . .
H9A H 0.2203 0.2797 -0.1567 0.071 Uiso 1 1 calc R . .
H9B H 0.2885 0.2758 -0.1145 0.071 Uiso 1 1 calc R . .
H9C H 0.2800 0.2784 -0.1981 0.071 Uiso 1 1 calc R . .
C10 C 0.2224(3) 0.4352(4) -0.2155(4) 0.0387(18) Uani 1 1 d . . .
H10A H 0.1807 0.4109 -0.2158 0.058 Uiso 1 1 calc R . .
H10B H 0.2385 0.4211 -0.2594 0.058 Uiso 1 1 calc R . .
H10C H 0.2205 0.4977 -0.2103 0.058 Uiso 1 1 calc R . .
C11 C 0.4848(8) 0.4005(12) -0.2380(10) 0.036(5) Uiso 0.47(2) 1 d P A 1
H11 H 0.5217 0.4394 -0.2304 0.043 Uiso 0.47(2) 1 calc PR A 1
C12 C 0.4607(8) 0.3969(9) -0.3142(8) 0.028(4) Uiso 0.47(2) 1 d P A 1
H12A H 0.4516 0.4552 -0.3316 0.041 Uiso 0.47(2) 1 calc PR A 1
H12B H 0.4226 0.3625 -0.3205 0.041 Uiso 0.47(2) 1 calc PR A 1
H12C H 0.4920 0.3708 -0.3401 0.041 Uiso 0.47(2) 1 calc PR A 1
C13 C 0.5021(10) 0.3100(12) -0.2098(10) 0.047(5) Uiso 0.47(2) 1 d P A 1
H13A H 0.5197 0.3140 -0.1606 0.070 Uiso 0.47(2) 1 calc PR A 1
H13B H 0.5327 0.2845 -0.2371 0.070 Uiso 0.47(2) 1 calc PR A 1
H13C H 0.4647 0.2740 -0.2137 0.070 Uiso 0.47(2) 1 calc PR A 1
C11A C 0.4795(7) 0.3738(10) -0.2250(9) 0.032(4) Uiso 0.53(2) 1 d P A 2
H11A H 0.5201 0.3871 -0.1968 0.038 Uiso 0.53(2) 1 calc PR A 2
C12A C 0.4864(10) 0.4163(12) -0.2958(11) 0.058(5) Uiso 0.53(2) 1 d P A 2
H12D H 0.4886 0.4788 -0.2899 0.087 Uiso 0.53(2) 1 calc PR A 2
H12E H 0.4505 0.4016 -0.3295 0.087 Uiso 0.53(2) 1 calc PR A 2
H12F H 0.5245 0.3957 -0.3129 0.087 Uiso 0.53(2) 1 calc PR A 2
C13A C 0.4769(8) 0.2801(9) -0.2217(8) 0.039(4) Uiso 0.53(2) 1 d P A 2
H13D H 0.5098 0.2556 -0.2463 0.059 Uiso 0.53(2) 1 calc PR A 2
H13E H 0.4363 0.2603 -0.2438 0.059 Uiso 0.53(2) 1 calc PR A 2
H13F H 0.4827 0.2616 -0.1728 0.059 Uiso 0.53(2) 1 calc PR A 2
C14 C 0.4278(3) 0.6273(4) -0.0743(3) 0.0282(15) Uani 1 1 d . A .
H14 H 0.3888 0.6566 -0.0643 0.034 Uiso 1 1 calc R . .
C15 C 0.4673(3) 0.6108(4) -0.0040(4) 0.0367(18) Uani 1 1 d . . .
H15A H 0.4778 0.6657 0.0193 0.055 Uiso 1 1 calc R A .
H15B H 0.5056 0.5809 -0.0120 0.055 Uiso 1 1 calc R . .
H15C H 0.4438 0.5754 0.0256 0.055 Uiso 1 1 calc R . .
C16 C 0.4621(3) 0.6885(5) -0.1192(4) 0.0428(19) Uani 1 1 d . . .
H16A H 0.4732 0.7412 -0.0929 0.064 Uiso 1 1 calc R A .
H16B H 0.4351 0.7027 -0.1621 0.064 Uiso 1 1 calc R . .
H16C H 0.4999 0.6607 -0.1313 0.064 Uiso 1 1 calc R . .
C17 C 0.2034(2) 0.4336(3) 0.0283(3) 0.0157(12) Uani 1 1 d . . .
C18 C 0.1957(3) 0.3392(3) 0.0247(3) 0.0194(13) Uani 1 1 d . . .
C19 C 0.2483(3) 0.2864(3) 0.0434(3) 0.0238(14) Uani 1 1 d . . .
C20 C 0.2403(3) 0.1978(4) 0.0331(3) 0.0329(17) Uani 1 1 d . . .
H20 H 0.2748 0.1610 0.0451 0.039 Uiso 1 1 calc R . .
C21 C 0.1845(3) 0.1619(3) 0.0062(3) 0.0283(16) Uani 1 1 d . . .
C22 C 0.1338(3) 0.2157(4) -0.0094(3) 0.0298(16) Uani 1 1 d . . .
H22 H 0.0950 0.1907 -0.0263 0.036 Uiso 1 1 calc R . .
C23 C 0.1370(3) 0.3042(3) -0.0015(3) 0.0224(14) Uani 1 1 d . . .
C24 C 0.3141(3) 0.3188(4) 0.0706(4) 0.0314(17) Uani 1 1 d . . .
H24 H 0.3161 0.3807 0.0576 0.038 Uiso 1 1 calc R . .
C25 C 0.3662(3) 0.2723(5) 0.0385(4) 0.051(2) Uani 1 1 d . . .
H25A H 0.3591 0.2773 -0.0125 0.077 Uiso 1 1 calc R . .
H25B H 0.3665 0.2116 0.0517 0.077 Uiso 1 1 calc R . .
H25C H 0.4062 0.2984 0.0557 0.077 Uiso 1 1 calc R . .
C26 C 0.3232(4) 0.3138(5) 0.1489(4) 0.050(2) Uani 1 1 d . . .
H26A H 0.2894 0.3443 0.1678 0.075 Uiso 1 1 calc R . .
H26B H 0.3630 0.3403 0.1666 0.075 Uiso 1 1 calc R . .
H26C H 0.3233 0.2535 0.1635 0.075 Uiso 1 1 calc R . .
C27 C 0.1811(4) 0.0652(4) -0.0077(4) 0.0411(19) Uani 1 1 d . . .
H27 H 0.2223 0.0401 0.0106 0.049 Uiso 1 1 calc R . .
C28 C 0.1332(4) 0.0219(4) 0.0285(4) 0.054(2) Uani 1 1 d . . .
H28A H 0.1414 0.0326 0.0788 0.081 Uiso 1 1 calc R . .
H28B H 0.1343 -0.0400 0.0197 0.081 Uiso 1 1 calc R . .
H28C H 0.0921 0.0443 0.0108 0.081 Uiso 1 1 calc R . .
C29 C 0.1714(4) 0.0500(4) -0.0860(4) 0.0424(19) Uani 1 1 d . . .
H29A H 0.2042 0.0790 -0.1078 0.064 Uiso 1 1 calc R . .
H29B H 0.1309 0.0729 -0.1053 0.064 Uiso 1 1 calc R . .
H29C H 0.1728 -0.0117 -0.0954 0.064 Uiso 1 1 calc R . .
C30 C 0.0786(3) 0.3580(4) -0.0226(3) 0.0254(15) Uani 1 1 d . . .
H30 H 0.0846 0.4149 0.0012 0.030 Uiso 1 1 calc R . .
C31 C 0.0204(3) 0.3171(4) 0.0004(4) 0.0356(17) Uani 1 1 d . . .
H31A H -0.0156 0.3537 -0.0139 0.053 Uiso 1 1 calc R . .
H31B H 0.0256 0.3107 0.0513 0.053 Uiso 1 1 calc R . .
H31C H 0.0139 0.2605 -0.0215 0.053 Uiso 1 1 calc R . .
C32 C 0.0703(3) 0.3742(4) -0.1017(4) 0.0345(17) Uani 1 1 d . . .
H32A H 0.0330 0.4090 -0.1143 0.052 Uiso 1 1 calc R . .
H32B H 0.0659 0.3193 -0.1264 0.052 Uiso 1 1 calc R . .
H32C H 0.1067 0.4048 -0.1147 0.052 Uiso 1 1 calc R . .
C33 C 0.1529(3) 0.6362(3) 0.1118(3) 0.0183(13) Uani 1 1 d . . .
C34 C 0.1087(2) 0.6449(3) 0.1646(3) 0.0178(13) Uani 1 1 d . . .
C35 C 0.0940(2) 0.5705(3) 0.2011(3) 0.0179(13) Uani 1 1 d . . .
C36 C 0.0585(3) 0.5797(3) 0.2554(3) 0.0186(13) Uani 1 1 d . . .
H36 H 0.0474 0.5298 0.2794 0.022 Uiso 1 1 calc R . .
C37 C 0.0383(3) 0.6593(3) 0.2764(3) 0.0202(13) Uani 1 1 d . . .
C38 C 0.0512(2) 0.7313(3) 0.2375(3) 0.0186(13) Uani 1 1 d . . .
H38 H 0.0358 0.7856 0.2498 0.022 Uiso 1 1 calc R . .
C39 C 0.0858(2) 0.7263(3) 0.1817(3) 0.0174(13) Uani 1 1 d . . .
C40 C 0.1163(3) 0.4821(3) 0.1799(3) 0.0214(14) Uani 1 1 d . . .
H40 H 0.1254 0.4866 0.1304 0.026 Uiso 1 1 calc R . .
C41 C 0.1769(3) 0.4552(3) 0.2244(3) 0.0265(15) Uani 1 1 d . . .
H41A H 0.1899 0.3987 0.2091 0.040 Uiso 1 1 calc R . .
H41B H 0.1700 0.4523 0.2737 0.040 Uiso 1 1 calc R . .
H41C H 0.2094 0.4974 0.2188 0.040 Uiso 1 1 calc R . .
C42 C 0.0666(3) 0.4124(4) 0.1822(4) 0.0347(18) Uani 1 1 d . . .
H42A H 0.0828 0.3574 0.1678 0.052 Uiso 1 1 calc R . .
H42B H 0.0296 0.4279 0.1503 0.052 Uiso 1 1 calc R . .
H42C H 0.0555 0.4075 0.2298 0.052 Uiso 1 1 calc R . .
C43 C 0.0004(3) 0.6707(3) 0.3366(3) 0.0228(14) Uani 1 1 d . . .
H43 H 0.0020 0.7329 0.3495 0.027 Uiso 1 1 calc R . .
C44 C -0.0676(3) 0.6479(4) 0.3153(4) 0.0348(17) Uani 1 1 d . . .
H44A H -0.0911 0.6562 0.3551 0.052 Uiso 1 1 calc R . .
H44B H -0.0708 0.5878 0.3003 0.052 Uiso 1 1 calc R . .
H44C H -0.0847 0.6850 0.2766 0.052 Uiso 1 1 calc R . .
C45 C 0.0269(3) 0.6202(4) 0.4015(3) 0.0291(15) Uani 1 1 d . . .
H45A H 0.0010 0.6298 0.4391 0.044 Uiso 1 1 calc R . .
H45B H 0.0694 0.6395 0.4167 0.044 Uiso 1 1 calc R . .
H45C H 0.0273 0.5588 0.3903 0.044 Uiso 1 1 calc R . .
C46 C 0.1011(3) 0.8070(3) 0.1421(3) 0.0214(14) Uani 1 1 d . . .
H46 H 0.1078 0.7895 0.0937 0.026 Uiso 1 1 calc R . .
C47 C 0.1612(3) 0.8466(4) 0.1767(4) 0.0378(18) Uani 1 1 d . . .
H47A H 0.1709 0.8981 0.1508 0.057 Uiso 1 1 calc R . .
H47B H 0.1951 0.8050 0.1765 0.057 Uiso 1 1 calc R . .
H47C H 0.1564 0.8622 0.2250 0.057 Uiso 1 1 calc R . .
C48 C 0.0490(3) 0.8733(4) 0.1364(4) 0.0333(17) Uani 1 1 d . . .
H48A H 0.0610 0.9232 0.1102 0.050 Uiso 1 1 calc R . .
H48B H 0.0414 0.8913 0.1834 0.050 Uiso 1 1 calc R . .
H48C H 0.0110 0.8479 0.1121 0.050 Uiso 1 1 calc R . .
C49 C 0.2713(3) 0.7557(3) 0.0049(3) 0.0192(13) Uani 1 1 d . . .
C50 C 0.2991(3) 0.8376(3) -0.0168(3) 0.0206(14) Uani 1 1 d . . .
C51 C 0.3253(3) 0.8960(3) 0.0347(4) 0.0250(15) Uani 1 1 d . . .
C52 C 0.3503(3) 0.9723(4) 0.0117(4) 0.0317(17) Uani 1 1 d . . .
H52 H 0.3673 1.0129 0.0454 0.038 Uiso 1 1 calc R . .
C53 C 0.3510(3) 0.9906(4) -0.0590(4) 0.0323(17) Uani 1 1 d . . .
C54 C 0.3267(3) 0.9296(4) -0.1079(4) 0.0292(16) Uani 1 1 d . . .
H54 H 0.3285 0.9406 -0.1561 0.035 Uiso 1 1 calc R . .
C55 C 0.2998(3) 0.8533(3) -0.0886(3) 0.0236(14) Uani 1 1 d . . .
C56 C 0.2718(3) 0.7929(4) -0.1465(3) 0.0256(15) Uani 1 1 d . . .
H56 H 0.2702 0.7341 -0.1260 0.031 Uiso 1 1 calc R . .
C57 C 0.2049(3) 0.8206(4) -0.1719(4) 0.0314(16) Uani 1 1 d . . .
H57A H 0.1870 0.7815 -0.2088 0.047 Uiso 1 1 calc R . .
H57B H 0.2050 0.8792 -0.1903 0.047 Uiso 1 1 calc R . .
H57C H 0.1800 0.8187 -0.1328 0.047 Uiso 1 1 calc R . .
C58 C 0.3096(3) 0.7874(4) -0.2086(3) 0.0353(17) Uani 1 1 d . . .
H58A H 0.2894 0.7474 -0.2434 0.053 Uiso 1 1 calc R . .
H58B H 0.3516 0.7668 -0.1924 0.053 Uiso 1 1 calc R . .
H58C H 0.3121 0.8443 -0.2297 0.053 Uiso 1 1 calc R . .
C59 C 0.3770(4) 1.0755(4) -0.0817(4) 0.044(2) Uani 1 1 d . . .
H59 H 0.3560 1.1214 -0.0569 0.053 Uiso 1 1 calc R . .
C60 C 0.4456(4) 1.0828(5) -0.0565(6) 0.073(3) Uani 1 1 d . . .
H60A H 0.4611 1.1382 -0.0711 0.109 Uiso 1 1 calc R . .
H60B H 0.4681 1.0363 -0.0767 0.109 Uiso 1 1 calc R . .
H60C H 0.4520 1.0788 -0.0054 0.109 Uiso 1 1 calc R . .
C61 C 0.3635(4) 1.0952(4) -0.1594(4) 0.058(2) Uani 1 1 d . . .
H61A H 0.3816 1.1510 -0.1691 0.086 Uiso 1 1 calc R . .
H61B H 0.3185 1.0969 -0.1728 0.086 Uiso 1 1 calc R . .
H61C H 0.3819 1.0505 -0.1862 0.086 Uiso 1 1 calc R . .
C62 C 0.3259(3) 0.8805(4) 0.1126(3) 0.0269(15) Uani 1 1 d . . .
H62 H 0.2937 0.8362 0.1188 0.032 Uiso 1 1 calc R . .
C63 C 0.3108(3) 0.9607(4) 0.1534(4) 0.0375(18) Uani 1 1 d . . .
H63A H 0.3117 0.9464 0.2030 0.056 Uiso 1 1 calc R . .
H63B H 0.2693 0.9817 0.1353 0.056 Uiso 1 1 calc R . .
H63C H 0.3416 1.0055 0.1478 0.056 Uiso 1 1 calc R . .
C64 C 0.3887(3) 0.8447(4) 0.1436(4) 0.0375(18) Uani 1 1 d . . .
H64A H 0.3884 0.8347 0.1938 0.056 Uiso 1 1 calc R . .
H64B H 0.4215 0.8860 0.1366 0.056 Uiso 1 1 calc R . .
H64C H 0.3966 0.7905 0.1205 0.056 Uiso 1 1 calc R . .
Cl1 Cl 0.35348(7) 0.55718(9) 0.16140(8) 0.0265(3) Uani 1 1 d . . .
Cl2 Cl 0.11122(7) 0.62947(9) -0.11869(8) 0.0260(3) Uani 1 1 d . . .
Os1 Os 0.192866(10) 0.607252(12) -0.023808(12) 0.01532(7) Uani 1 1 d . . .
Os2 Os 0.270883(10) 0.588808(12) 0.068913(13) 0.01558(7) Uani 1 1 d . . .
O1 O 0.25449(17) 0.5749(2) -0.0908(2) 0.0164(9) Uani 1 1 d . . .
O2 O 0.32676(17) 0.5453(2) -0.0003(2) 0.0178(9) Uani 1 1 d . . .
O3 O 0.17406(17) 0.4809(2) -0.0194(2) 0.0175(9) Uani 1 1 d . . .
O4 O 0.24048(17) 0.4661(2) 0.0776(2) 0.0183(9) Uani 1 1 d . . .
O5 O 0.13347(17) 0.6341(2) 0.0465(2) 0.0187(9) Uani 1 1 d . . .
O6 O 0.21066(17) 0.6262(2) 0.1354(2) 0.0175(9) Uani 1 1 d . . .
O7 O 0.21969(18) 0.7318(2) -0.0280(2) 0.0199(9) Uani 1 1 d . . .
O8 O 0.30146(17) 0.7093(2) 0.0527(2) 0.0191(9) Uani 1 1 d . . .

loop_
_atom_site_aniso_label
_atom_site_aniso_U_11
_atom_site_aniso_U_22
_atom_site_aniso_U_33
_atom_site_aniso_U_23
_atom_site_aniso_U_13
_atom_site_aniso_U_12
C1 0.024(3) 0.011(3) 0.030(4) 0.003(2) 0.012(3) -0.004(2)
C2 0.021(3) 0.022(3) 0.012(4) 0.001(2) 0.002(3) 0.009(2)
C3 0.029(4) 0.023(3) 0.016(4) 0.002(2) 0.002(3) 0.006(2)
C4 0.040(4) 0.029(3) 0.029(5) -0.012(3) 0.006(4) 0.009(3)
C5 0.034(4) 0.055(4) 0.031(5) -0.012(4) 0.007(4) 0.015(3)
C6 0.024(4) 0.051(4) 0.032(5) 0.004(3) 0.005(3) 0.004(3)
C7 0.029(4) 0.029(3) 0.014(4) 0.000(3) 0.005(3) -0.001(3)
C8 0.039(4) 0.021(3) 0.023(4) -0.007(3) 0.013(3) -0.005(3)
C9 0.079(6) 0.025(3) 0.038(5) -0.011(3) 0.014(4) -0.014(3)
C10 0.033(4) 0.043(4) 0.040(5) -0.005(3) 0.003(4) -0.009(3)
C14 0.022(3) 0.033(3) 0.030(4) 0.000(3) 0.004(3) -0.006(3)
C15 0.041(4) 0.038(4) 0.031(5) -0.001(3) 0.003(4) -0.010(3)
C16 0.033(4) 0.055(4) 0.041(5) 0.007(4) 0.007(4) -0.006(3)
C17 0.015(3) 0.022(3) 0.011(3) -0.003(2) 0.001(3) -0.002(2)
C18 0.029(4) 0.017(3) 0.013(4) -0.001(2) 0.004(3) 0.000(2)
C19 0.037(4) 0.018(3) 0.014(4) 0.000(2) -0.004(3) 0.002(2)
C20 0.046(4) 0.023(3) 0.029(5) 0.005(3) 0.000(4) 0.005(3)
C21 0.050(4) 0.015(3) 0.020(4) 0.004(3) 0.004(3) -0.003(3)
C22 0.039(4) 0.028(3) 0.021(4) 0.001(3) 0.000(3) -0.014(3)
C23 0.033(4) 0.022(3) 0.014(4) -0.005(2) 0.007(3) -0.007(2)
C24 0.030(4) 0.026(3) 0.035(5) -0.003(3) -0.011(3) 0.011(3)
C25 0.035(4) 0.053(5) 0.065(7) -0.012(4) 0.001(4) 0.006(3)
C26 0.051(5) 0.049(5) 0.046(6) -0.002(4) -0.009(4) 0.006(4)
C27 0.059(5) 0.019(3) 0.047(5) -0.004(3) 0.011(4) -0.007(3)
C28 0.094(7) 0.020(3) 0.051(6) -0.004(3) 0.024(5) -0.014(4)
C29 0.074(6) 0.029(4) 0.025(5) -0.008(3) 0.009(4) -0.013(3)
C30 0.023(3) 0.028(3) 0.025(4) -0.004(3) 0.003(3) -0.005(2)
C31 0.022(4) 0.049(4) 0.037(5) 0.002(3) 0.007(3) -0.010(3)
C32 0.033(4) 0.033(3) 0.036(5) -0.001(3) -0.004(3) -0.009(3)
C33 0.023(3) 0.006(2) 0.027(4) 0.000(2) 0.006(3) -0.004(2)
C34 0.015(3) 0.022(3) 0.017(4) -0.001(2) 0.002(3) 0.000(2)
C35 0.018(3) 0.017(3) 0.018(4) -0.002(2) 0.002(3) -0.006(2)
C36 0.023(3) 0.012(2) 0.021(4) 0.002(2) 0.000(3) -0.003(2)
C37 0.025(3) 0.020(3) 0.018(4) -0.003(2) 0.010(3) -0.002(2)
C38 0.021(3) 0.017(3) 0.017(4) -0.002(2) 0.001(3) 0.001(2)
C39 0.019(3) 0.019(3) 0.014(4) 0.000(2) 0.000(3) -0.003(2)
C40 0.024(3) 0.017(3) 0.025(4) -0.006(2) 0.009(3) -0.004(2)
C41 0.037(4) 0.018(3) 0.025(4) 0.000(3) 0.005(3) 0.004(2)
C42 0.044(4) 0.022(3) 0.041(5) -0.007(3) 0.020(4) -0.010(3)
C43 0.023(3) 0.020(3) 0.026(4) -0.006(3) 0.008(3) -0.001(2)
C44 0.030(4) 0.043(4) 0.032(5) -0.001(3) 0.007(3) -0.001(3)
C45 0.034(4) 0.035(3) 0.021(4) 0.000(3) 0.014(3) 0.001(3)
C46 0.027(3) 0.018(3) 0.021(4) 0.002(2) 0.007(3) 0.000(2)
C47 0.030(4) 0.032(3) 0.051(5) 0.014(3) 0.002(4) -0.013(3)
C48 0.049(4) 0.019(3) 0.033(5) 0.006(3) 0.008(4) 0.003(3)
C49 0.025(3) 0.020(3) 0.014(4) -0.003(2) 0.007(3) 0.006(2)
C50 0.021(3) 0.019(3) 0.022(4) 0.000(2) 0.002(3) 0.002(2)
C51 0.024(3) 0.023(3) 0.029(4) -0.002(3) 0.010(3) -0.002(2)
C52 0.035(4) 0.020(3) 0.040(5) -0.002(3) 0.005(4) -0.010(3)
C53 0.040(4) 0.020(3) 0.038(5) 0.006(3) 0.013(4) -0.004(3)
C54 0.035(4) 0.025(3) 0.029(4) 0.005(3) 0.009(3) -0.001(3)
C55 0.026(3) 0.019(3) 0.027(4) 0.005(3) 0.008(3) 0.003(2)
C56 0.028(4) 0.023(3) 0.025(4) 0.004(3) -0.001(3) -0.001(2)
C57 0.034(4) 0.029(3) 0.029(4) 0.005(3) -0.001(3) -0.001(3)
C58 0.045(4) 0.042(4) 0.020(4) -0.002(3) 0.008(3) -0.003(3)
C59 0.058(5) 0.030(4) 0.048(6) -0.003(3) 0.019(4) -0.018(3)
C60 0.050(6) 0.053(5) 0.115(9) 0.036(5) 0.009(6) -0.017(4)
C61 0.085(7) 0.033(4) 0.054(6) 0.017(4) 0.008(5) -0.018(4)
C62 0.029(4) 0.028(3) 0.025(4) -0.004(3) 0.007(3) -0.006(3)
C63 0.045(4) 0.028(3) 0.040(5) -0.015(3) 0.010(4) -0.008(3)
C64 0.038(4) 0.041(4) 0.033(5) -0.005(3) 0.003(4) -0.008(3)
Cl1 0.0251(8) 0.0325(8) 0.0203(9) -0.0001(7) -0.0037(7) 0.0018(6)
Cl2 0.0254(8) 0.0332(8) 0.0181(9) 0.0039(7) -0.0024(7) 0.0033(6)
Os1 0.01791(12) 0.01383(10) 0.01447(15) 0.00025(9) 0.00287(10) 0.00007(8)
Os2 0.01753(12) 0.01491(11) 0.01443(15) -0.00066(9) 0.00245(10) -0.00120(8)
O1 0.018(2) 0.0178(18) 0.013(2) -0.0030(16) 0.0002(18) 0.0021(15)
O2 0.020(2) 0.0195(19) 0.013(3) -0.0006(16) -0.0009(19) -0.0020(15)
O3 0.019(2) 0.0153(18) 0.018(3) 0.0021(16) -0.0004(19) 0.0017(15)
O4 0.017(2) 0.0166(18) 0.022(3) 0.0021(17) 0.0030(19) -0.0006(15)
O5 0.019(2) 0.0186(19) 0.018(3) -0.0023(17) 0.0009(19) -0.0009(15)
O6 0.015(2) 0.0205(19) 0.017(2) -0.0029(17) 0.0003(18) -0.0041(15)
O7 0.024(2) 0.0154(18) 0.020(3) 0.0006(16) 0.002(2) -0.0006(16)
O8 0.021(2) 0.0152(18) 0.021(3) -0.0008(17) 0.0003(19) -0.0017(15)

loop_
_atom_type_symbol
_atom_type_description
_atom_type_scat_dispersion_real
_atom_type_scat_dispersion_imag
_atom_type_scat_source
C C 0.0033 0.0016 'International Tables Vol C Tables 4.2.6.8 and 6.1.1.4'
H H 0.0000 0.0000 'International Tables Vol C Tables 4.2.6.8 and 6.1.1.4'
Cl Cl 0.1484 0.1585 'International Tables Vol C Tables 4.2.6.8 and 6.1.1.4'
Os Os -1.2165 7.6030 'International Tables Vol C Tables 4.2.6.8 and 6.1.1.4'
O O 0.0106 0.0060 'International Tables Vol C Tables 4.2.6.8 and 6.1.1.4'

loop_
_geom_angle_atom_site_label_1
_geom_angle_atom_site_label_2
_geom_angle_atom_site_label_3
_geom_angle
O1 C1 O2 123.4(5)
O1 C1 C2 120.0(6)
O2 C1 C2 116.6(5)
C7 C2 C3 122.3(5)
C7 C2 C1 118.6(5)
C3 C2 C1 118.9(5)
C4 C3 C2 117.0(6)
C4 C3 C8 120.8(5)
C2 C3 C8 122.2(5)
C3 C4 C5 122.0(6)
C3 C4 H4 119.0
C5 C4 H4 119.0
C6 C5 C4 119.4(6)
C6 C5 C11A 123.8(8)
C4 C5 C11A 116.5(8)
C6 C5 C11 112.5(9)
C4 C5 C11 127.3(9)
C5 C6 C7 121.5(6)
C5 C6 H6 119.3
C7 C6 H6 119.3
C6 C7 C2 117.7(5)
C6 C7 C14 120.4(5)
C2 C7 C14 121.8(5)
C3 C8 C9 114.1(5)
C3 C8 C10 110.1(5)
C9 C8 C10 110.5(5)
C3 C8 H8 107.3
C9 C8 H8 107.3
C10 C8 H8 107.3
C8 C9 H9A 109.5
C8 C9 H9B 109.5
H9A C9 H9B 109.5
C8 C9 H9C 109.5
H9A C9 H9C 109.5
H9B C9 H9C 109.5
C8 C10 H10A 109.5
C8 C10 H10B 109.5
H10A C10 H10B 109.5
C8 C10 H10C 109.5
H10A C10 H10C 109.5
H10B C10 H10C 109.5
C12 C11 C13 110.7(13)
C12 C11 C5 113.2(12)
C13 C11 C5 102.0(14)
C12 C11 H11 110.2
C13 C11 H11 110.2
C5 C11 H11 110.2
C11 C12 H12A 109.5
C11 C12 H12B 109.5
H12A C12 H12B 109.5
C11 C12 H12C 109.5
H12A C12 H12C 109.5
H12B C12 H12C 109.5
C11 C13 H13A 109.5
C11 C13 H13B 109.5
H13A C13 H13B 109.5
C11 C13 H13C 109.5
H13A C13 H13C 109.5
H13B C13 H13C 109.5
C13A C11A C12A 118.4(13)
C13A C11A C5 120.8(12)
C12A C11A C5 106.7(12)
C13A C11A H11A 102.7
C12A C11A H11A 102.7
C5 C11A H11A 102.7
C11A C12A H12D 109.5
C11A C12A H12E 109.5
H12D C12A H12E 109.5
C11A C12A H12F 109.5
H12D C12A H12F 109.5
H12E C12A H12F 109.5
C11A C13A H13D 109.5
C11A C13A H13E 109.5
H13D C13A H13E 109.5
C11A C13A H13F 109.5
H13D C13A H13F 109.5
H13E C13A H13F 109.5
C7 C14 C15 112.4(5)
C7 C14 C16 111.5(5)
C15 C14 C16 110.0(5)
C7 C14 H14 107.5
C15 C14 H14 107.5
C16 C14 H14 107.5
C14 C15 H15A 109.5
C14 C15 H15B 109.5
H15A C15 H15B 109.5
C14 C15 H15C 109.5
H15A C15 H15C 109.5
H15B C15 H15C 109.5
C14 C16 H16A 109.5
C14 C16 H16B 109.5
H16A C16 H16B 109.5
C14 C16 H16C 109.5
H16A C16 H16C 109.5
H16B C16 H16C 109.5
O4 C17 O3 121.4(5)
O4 C17 C18 119.1(5)
O3 C17 C18 119.4(5)
C19 C18 C23 121.9(5)
C19 C18 C17 118.8(5)
C23 C18 C17 119.3(5)
C20 C19 C18 116.9(6)
C20 C19 C24 117.6(5)
C18 C19 C24 125.4(5)
C21 C20 C19 122.8(6)
C21 C20 H20 118.6
C19 C20 H20 118.6
C20 C21 C22 118.3(5)
C20 C21 C27 119.1(6)
C22 C21 C27 122.5(6)
C21 C22 C23 123.3(6)
C21 C22 H22 118.3
C23 C22 H22 118.3
C22 C23 C18 116.8(5)
C22 C23 C30 119.1(5)
C18 C23 C30 124.2(5)
C26 C24 C25 111.5(6)
C26 C24 C19 109.3(6)
C25 C24 C19 113.8(5)
C26 C24 H24 107.3
C25 C24 H24 107.3
C19 C24 H24 107.3
C24 C25 H25A 109.5
C24 C25 H25B 109.5
H25A C25 H25B 109.5
C24 C25 H25C 109.5
H25A C25 H25C 109.5
H25B C25 H25C 109.5
C24 C26 H26A 109.5
C24 C26 H26B 109.5
H26A C26 H26B 109.5
C24 C26 H26C 109.5
H26A C26 H26C 109.5
H26B C26 H26C 109.5
C28 C27 C29 112.0(6)
C28 C27 C21 112.8(6)
C29 C27 C21 109.0(5)
C28 C27 H27 107.6
C29 C27 H27 107.6
C21 C27 H27 107.6
C27 C28 H28A 109.5
C27 C28 H28B 109.5
H28A C28 H28B 109.5
C27 C28 H28C 109.5
H28A C28 H28C 109.5
H28B C28 H28C 109.5
C27 C29 H29A 109.5
C27 C29 H29B 109.5
H29A C29 H29B 109.5
C27 C29 H29C 109.5
H29A C29 H29C 109.5
H29B C29 H29C 109.5
C31 C30 C23 112.3(5)
C31 C30 C32 110.8(5)
C23 C30 C32 110.4(5)
C31 C30 H30 107.7
C23 C30 H30 107.7
C32 C30 H30 107.7
C30 C31 H31A 109.5
C30 C31 H31B 109.5
H31A C31 H31B 109.5
C30 C31 H31C 109.5
H31A C31 H31C 109.5
H31B C31 H31C 109.5
C30 C32 H32A 109.5
C30 C32 H32B 109.5
H32A C32 H32B 109.5
C30 C32 H32C 109.5
H32A C32 H32C 109.5
H32B C32 H32C 109.5
O5 C33 O6 122.4(5)
O5 C33 C34 120.9(5)
O6 C33 C34 116.6(5)
C35 C34 C39 120.8(5)
C35 C34 C33 118.0(5)
C39 C34 C33 121.0(5)
C36 C35 C34 118.3(5)
C36 C35 C40 121.2(5)
C34 C35 C40 120.5(5)
C35 C36 C37 122.4(5)
C35 C36 H36 118.8
C37 C36 H36 118.8
C36 C37 C38 118.0(5)
C36 C37 C43 123.2(5)
C38 C37 C43 118.7(5)
C39 C38 C37 122.3(5)
C39 C38 H38 118.8
C37 C38 H38 118.8
C38 C39 C34 117.9(5)
C38 C39 C46 120.8(5)
C34 C39 C46 121.2(5)
C35 C40 C42 112.5(5)
C35 C40 C41 111.8(5)
C42 C40 C41 110.3(5)
C35 C40 H40 107.3
C42 C40 H40 107.3
C41 C40 H40 107.3
C40 C41 H41A 109.5
C40 C41 H41B 109.5
H41A C41 H41B 109.5
C40 C41 H41C 109.5
H41A C41 H41C 109.5
H41B C41 H41C 109.5
C40 C42 H42A 109.5
C40 C42 H42B 109.5
H42A C42 H42B 109.5
C40 C42 H42C 109.5
H42A C42 H42C 109.5
H42B C42 H42C 109.5
C37 C43 C44 111.2(5)
C37 C43 C45 112.4(5)
C44 C43 C45 110.9(5)
C37 C43 H43 107.3
C44 C43 H43 107.3
C45 C43 H43 107.3
C43 C44 H44A 109.5
C43 C44 H44B 109.5
H44A C44 H44B 109.5
C43 C44 H44C 109.5
H44A C44 H44C 109.5
H44B C44 H44C 109.5
C43 C45 H45A 109.5
C43 C45 H45B 109.5
H45A C45 H45B 109.5
C43 C45 H45C 109.5
H45A C45 H45C 109.5
H45B C45 H45C 109.5
C47 C46 C48 110.2(5)
C47 C46 C39 109.9(5)
C48 C46 C39 113.0(5)
C47 C46 H46 107.9
C48 C46 H46 107.9
C39 C46 H46 107.9
C46 C47 H47A 109.5
C46 C47 H47B 109.5
H47A C47 H47B 109.5
C46 C47 H47C 109.5
H47A C47 H47C 109.5
H47B C47 H47C 109.5
C46 C48 H48A 109.5
C46 C48 H48B 109.5
H48A C48 H48B 109.5
C46 C48 H48C 109.5
H48A C48 H48C 109.5
H48B C48 H48C 109.5
O7 C49 O8 122.3(5)
O7 C49 C50 118.1(5)
O8 C49 C50 119.5(5)
C55 C50 C51 121.9(5)
C55 C50 C49 118.5(5)
C51 C50 C49 119.7(6)
C52 C51 C50 117.5(6)
C52 C51 C62 119.3(6)
C50 C51 C62 123.2(5)
C53 C52 C51 122.2(6)
C53 C52 H52 118.9
C51 C52 H52 118.9
C52 C53 C54 118.3(5)
C52 C53 C59 120.4(6)
C54 C53 C59 121.4(6)
C55 C54 C53 122.4(6)
C55 C54 H54 118.8
C53 C54 H54 118.8
C54 C55 C50 117.7(6)
C54 C55 C56 118.2(6)
C50 C55 C56 124.1(5)
C55 C56 C58 113.7(5)
C55 C56 C57 109.7(5)
C58 C56 C57 109.9(5)
C55 C56 H56 107.8
C58 C56 H56 107.8
C57 C56 H56 107.8
C56 C57 H57A 109.5
C56 C57 H57B 109.5
H57A C57 H57B 109.5
C56 C57 H57C 109.5
H57A C57 H57C 109.5
H57B C57 H57C 109.5
C56 C58 H58A 109.5
C56 C58 H58B 109.5
H58A C58 H58B 109.5
C56 C58 H58C 109.5
H58A C58 H58C 109.5
H58B C58 H58C 109.5
C60 C59 C53 111.0(6)
C60 C59 C61 111.4(7)
C53 C59 C61 115.1(6)
C60 C59 H59 106.3
C53 C59 H59 106.3
C61 C59 H59 106.3
C59 C60 H60A 109.5
C59 C60 H60B 109.5
H60A C60 H60B 109.5
C59 C60 H60C 109.5
H60A C60 H60C 109.5
H60B C60 H60C 109.5
C59 C61 H61A 109.5
C59 C61 H61B 109.5
H61A C61 H61B 109.5
C59 C61 H61C 109.5
H61A C61 H61C 109.5
H61B C61 H61C 109.5
C51 C62 C64 110.4(5)
C51 C62 C63 113.6(5)
C64 C62 C63 109.4(5)
C51 C62 H62 107.8
C64 C62 H62 107.8
C63 C62 H62 107.8
C62 C63 H63A 109.5
C62 C63 H63B 109.5
H63A C63 H63B 109.5
C62 C63 H63C 109.5
H63A C63 H63C 109.5
H63B C63 H63C 109.5
C62 C64 H64A 109.5
C62 C64 H64B 109.5
H64A C64 H64B 109.5
C62 C64 H64C 109.5
H64A C64 H64C 109.5
H64B C64 H64C 109.5
O3 Os1 O5 91.49(14)
O3 Os1 O1 86.34(14)
O5 Os1 O1 176.79(15)
O3 Os1 O7 175.04(14)
O5 Os1 O7 92.15(14)
O1 Os1 O7 89.88(14)
O3 Os1 Os2 88.83(11)
O5 Os1 Os2 88.46(11)
O1 Os1 Os2 89.14(11)
O7 Os1 Os2 87.91(11)
O3 Os1 Cl2 92.18(11)
O5 Os1 Cl2 90.60(12)
O1 Os1 Cl2 91.84(11)
O7 Os1 Cl2 91.15(12)
Os2 Os1 Cl2 178.64(4)
O6 Os2 O2 176.05(14)
O6 Os2 O8 94.53(14)
O2 Os2 O8 88.58(14)
O6 Os2 O4 88.76(14)
O2 Os2 O4 88.03(14)
O8 Os2 O4 175.78(16)
O6 Os2 Os1 89.19(11)
O2 Os2 Os1 88.41(11)
O8 Os2 Os1 89.31(11)
O4 Os2 Os1 88.09(11)
O6 Os2 Cl1 93.96(12)
O2 Os2 Cl1 88.23(12)
O8 Os2 Cl1 94.33(12)
O4 Os2 Cl1 88.07(12)
Os1 Os2 Cl1 174.98(4)
C1 O1 Os1 118.5(4)
C1 O2 Os2 119.8(4)
C17 O3 Os1 120.3(3)
C17 O4 Os2 119.5(3)
C33 O5 Os1 120.2(4)
C33 O6 Os2 119.0(4)
C49 O7 Os1 119.8(3)
C49 O8 Os2 118.9(4)

loop_
_geom_bond_atom_site_label_1
_geom_bond_atom_site_label_2
_geom_bond_distance
C1 O1 1.276(7)
C1 O2 1.278(7)
C1 C2 1.499(7)
C2 C7 1.393(8)
C2 C3 1.410(8)
C3 C4 1.385(8)
C3 C8 1.527(8)
C4 C5 1.385(9)
C4 H4 0.9500
C5 C6 1.378(9)
C5 C11A 1.532(15)
C5 C11 1.593(19)
C6 C7 1.392(8)
C6 H6 0.9500
C7 C14 1.533(8)
C8 C9 1.532(8)
C8 C10 1.539(9)
C8 H8 1.0000
C9 H9A 0.9800
C9 H9B 0.9800
C9 H9C 0.9800
C10 H10A 0.9800
C10 H10B 0.9800
C10 H10C 0.9800
C11 C12 1.50(2)
C11 C13 1.54(2)
C11 H11 1.0000
C12 H12A 0.9800
C12 H12B 0.9800
C12 H12C 0.9800
C13 H13A 0.9800
C13 H13B 0.9800
C13 H13C 0.9800
C11A C13A 1.463(19)
C11A C12A 1.54(2)
C11A H11A 1.0000
C12A H12D 0.9800
C12A H12E 0.9800
C12A H12F 0.9800
C13A H13D 0.9800
C13A H13E 0.9800
C13A H13F 0.9800
C14 C15 1.537(9)
C14 C16 1.539(8)
C14 H14 1.0000
C15 H15A 0.9800
C15 H15B 0.9800
C15 H15C 0.9800
C16 H16A 0.9800
C16 H16B 0.9800
C16 H16C 0.9800
C17 O4 1.274(6)
C17 O3 1.287(6)
C17 C18 1.482(7)
C18 C19 1.417(8)
C18 C23 1.421(8)
C19 C20 1.404(8)
C19 C24 1.543(8)
C20 C21 1.377(9)
C20 H20 0.9500
C21 C22 1.386(8)
C21 C27 1.531(8)
C22 C23 1.389(8)
C22 H22 0.9500
C23 C30 1.532(8)
C24 C26 1.500(10)
C24 C25 1.533(9)
C24 H24 1.0000
C25 H25A 0.9800
C25 H25B 0.9800
C25 H25C 0.9800
C26 H26A 0.9800
C26 H26B 0.9800
C26 H26C 0.9800
C27 C28 1.482(9)
C27 C29 1.517(9)
C27 H27 1.0000
C28 H28A 0.9800
C28 H28B 0.9800
C28 H28C 0.9800
C29 H29A 0.9800
C29 H29B 0.9800
C29 H29C 0.9800
C30 C31 1.526(8)
C30 C32 1.534(9)
C30 H30 1.0000
C31 H31A 0.9800
C31 H31B 0.9800
C31 H31C 0.9800
C32 H32A 0.9800
C32 H32B 0.9800
C32 H32C 0.9800
C33 O5 1.278(7)
C33 O6 1.290(6)
C33 C34 1.486(8)
C34 C35 1.413(7)
C34 C39 1.415(7)
C35 C36 1.379(8)
C35 C40 1.532(7)
C36 C37 1.392(7)
C36 H36 0.9500
C37 C38 1.395(7)
C37 C43 1.511(8)
C38 C39 1.386(8)
C38 H38 0.9500
C39 C46 1.527(7)
C40 C42 1.534(7)
C40 C41 1.539(8)
C40 H40 1.0000
C41 H41A 0.9800
C41 H41B 0.9800
C41 H41C 0.9800
C42 H42A 0.9800
C42 H42B 0.9800
C42 H42C 0.9800
C43 C44 1.525(8)
C43 C45 1.532(8)
C43 H43 1.0000
C44 H44A 0.9800
C44 H44B 0.9800
C44 H44C 0.9800
C45 H45A 0.9800
C45 H45B 0.9800
C45 H45C 0.9800
C46 C47 1.522(8)
C46 C48 1.525(8)
C46 H46 1.0000
C47 H47A 0.9800
C47 H47B 0.9800
C47 H47C 0.9800
C48 H48A 0.9800
C48 H48B 0.9800
C48 H48C 0.9800
C49 O7 1.274(7)
C49 O8 1.287(7)
C49 C50 1.493(7)
C50 C55 1.408(8)
C50 C51 1.415(8)
C51 C52 1.400(8)
C51 C62 1.519(9)
C52 C53 1.396(9)
C52 H52 0.9500
C53 C54 1.396(9)
C53 C59 1.522(8)
C54 C55 1.394(8)
C54 H54 0.9500
C55 C56 1.529(8)
C56 C58 1.532(8)
C56 C57 1.537(8)
C56 H56 1.0000
C57 H57A 0.9800
C57 H57B 0.9800
C57 H57C 0.9800
C58 H58A 0.9800
C58 H58B 0.9800
C58 H58C 0.9800
C59 C60 1.513(10)
C59 C61 1.523(10)
C59 H59 1.0000
C60 H60A 0.9800
C60 H60B 0.9800
C60 H60C 0.9800
C61 H61A 0.9800
C61 H61B 0.9800
C61 H61C 0.9800
C62 C64 1.526(9)
C62 C63 1.534(8)
C62 H62 1.0000
C63 H63A 0.9800
C63 H63B 0.9800
C63 H63C 0.9800
C64 H64A 0.9800
C64 H64B 0.9800
C64 H64C 0.9800
Cl1 Os2 2.4222(16)
Cl2 Os1 2.4138(16)
Os1 O3 2.014(3)
Os1 O5 2.023(4)
Os1 O1 2.030(4)
Os1 O7 2.030(3)
Os1 Os2 2.3275(3)
Os2 O6 2.022(4)
Os2 O2 2.024(4)
Os2 O8 2.028(3)
Os2 O4 2.036(3)
